data_1535128
loop_
_publ_author_name
'Belokoneva, E.L.'

_publ_section_title
;
 Crystal structure of Na Sb Ge O5 - an analogue of mineral sphene Ca Ti Si
 O5
;
_journal_name_full 'Zhurnal Strukturnoi Khimii (Issue-No. from 1981)'
_journal_page_first 177
_journal_page_last 178
_journal_volume 34
_journal_year 1993
_chemical_formula_sum 'Ge Na O5 Sb'
_chemical_name_systematic 'Na Sb (Ge O5)'
_space_group_IT_number 15
_symmetry_space_group_name_Hall '-C 2yc'
_symmetry_space_group_name_H-M 'C 1 2/c 1'
_cell_angle_alpha 90
_cell_angle_beta 114.64
_cell_angle_gamma 90
_cell_formula_units_Z 4
_cell_length_a 6.749
_cell_length_b 8.923
_cell_length_c 7.248
_cell_volume 396.740
_citation_journal_id_ASTM ZSTKAI
_cod_data_source_file Belokoneva_ZSTKAI_1993_1346.cif
_cod_data_source_block Ge1Na1O5Sb1
_cod_original_cell_volume 396.7403
_cod_original_formula_sum 'Ge1 Na1 O5 Sb1'
_cod_database_code 1535128

loop_
_symmetry_equiv_pos_as_xyz
x,y,z
-x,y,-z+1/2
-x,-y,-z
x,-y,z-1/2
x+1/2,y+1/2,z
-x+1/2,y+1/2,-z+1/2
-x+1/2,-y+1/2,-z
x+1/2,-y+1/2,z-1/2

loop_
_atom_site_label
_atom_site_type_symbol
_atom_site_fract_x
_atom_site_fract_y
_atom_site_fract_z
_atom_site_occupancy
_atom_site_U_iso_or_equiv
Ge1 Ge+4 0 0.3138 0.25 1 0.0
O1 O-2 0.1939 0.4358 0.4109 1 0.0
Na1 Na+1 0 0.3337 0.75 1 0.0
Sb1 Sb+5 0 0 0 1 0.0
O2 O-2 0.1091 0.2016 0.1155 1 0.0
O3 O-2 0 0.0772 0.75 1 0.0
